data_2018068
loop_
_publ_author_name
'Zhang, Zai-Chao'
'Wang, Jia-Hong'
'Zhao, Pu-Su'

_publ_section_title
;
 Dy~2~(SO~3~)~2~(SO~4~)(H~2~O)~2~: the first lanthanide mixed
 sulfate--sulfite inorganic compound
;
_journal_coeditor_code KU3040
_journal_issue 5
_journal_name_full 'Acta Crystallographica Section C'
_journal_page_first i27
_journal_page_last i29
_journal_paper_doi 10.1107/S0108270111009048
_journal_volume 67
_journal_year 2011
_chemical_formula_iupac '[Dy2 (S O3)2 (S O4) (H2 O)2]'
_chemical_formula_moiety 'Dy2 H4 O12 S3'
_chemical_formula_sum 'Dy2 H4 O12 S3'
_chemical_formula_weight 617.21
_chemical_name_systematic
;
Poly[diaqua-\m~4~-sulfato-di-\m~4~-sulfito-didysprosium(III)]
;
_space_group_IT_number 15
_symmetry_cell_setting monoclinic
_symmetry_space_group_name_Hall '-C 2yc'
_symmetry_space_group_name_H-M 'C 1 2/c 1'
_atom_sites_solution_hydrogens geom
_atom_sites_solution_primary direct
_atom_sites_solution_secondary difmap
_cell_angle_alpha 90.00
_cell_angle_beta 102.686(2)
_cell_angle_gamma 90.00
_cell_formula_units_Z 4
_cell_length_a 11.736(3)
_cell_length_b 6.8010(16)
_cell_length_c 12.793(3)
_cell_measurement_reflns_used 1242
_cell_measurement_temperature 296(2)
_cell_measurement_theta_max 26.60
_cell_measurement_theta_min 3.26
_cell_volume 996.2(4)
_computing_cell_refinement 'APEX2 (Bruker, 2004)'
_computing_data_collection 'APEX2 (Bruker, 2004)'
_computing_data_reduction 'APEX2 (Bruker, 2004)'
_computing_molecular_graphics
;
SHELXL97 (Sheldrick, 2008) and DIAMOND (Brandenburg & Putz,
2005)
;
_computing_publication_material 'SHELXL97 (Sheldrick, 2008)'
_computing_structure_refinement 'SHELXL97 (Sheldrick, 2008)'
_computing_structure_solution 'SHELXS97 (Sheldrick, 2008)'
_diffrn_ambient_temperature 296(2)
_diffrn_measured_fraction_theta_full 0.981
_diffrn_measured_fraction_theta_max 0.981
_diffrn_measurement_device_type 'Bruker SMART APEXII'
_diffrn_measurement_method \w
_diffrn_radiation_monochromator graphite
_diffrn_radiation_source 'fine-focus sealed tube'
_diffrn_radiation_type MoK\a
_diffrn_radiation_wavelength 0.71073
_diffrn_reflns_av_R_equivalents 0.0276
_diffrn_reflns_av_sigmaI/netI 0.0294
_diffrn_reflns_limit_h_max 14
_diffrn_reflns_limit_h_min -14
_diffrn_reflns_limit_k_max 8
_diffrn_reflns_limit_k_min -8
_diffrn_reflns_limit_l_max 14
_diffrn_reflns_limit_l_min -15
_diffrn_reflns_number 3145
_diffrn_reflns_theta_full 26.00
_diffrn_reflns_theta_max 26.00
_diffrn_reflns_theta_min 3.26
_exptl_absorpt_coefficient_mu 15.575
_exptl_absorpt_correction_T_max 0.22
_exptl_absorpt_correction_T_min 0.13
_exptl_absorpt_correction_type multi-scan
_exptl_absorpt_process_details '(SADABS; Bruker, 2000)'
_exptl_crystal_colour colourless
_exptl_crystal_density_diffrn 4.115
_exptl_crystal_density_method 'not measured'
_exptl_crystal_description block
_exptl_crystal_F_000 1120
_exptl_crystal_size_max 0.15
_exptl_crystal_size_mid 0.15
_exptl_crystal_size_min 0.10
_refine_diff_density_max 0.638
_refine_diff_density_min -0.905
_refine_ls_extinction_method none
_refine_ls_goodness_of_fit_ref 1.086
_refine_ls_hydrogen_treatment constr
_refine_ls_matrix_type full
_refine_ls_number_parameters 78
_refine_ls_number_reflns 965
_refine_ls_number_restraints 0
_refine_ls_restrained_S_all 1.086
_refine_ls_R_factor_all 0.0264
_refine_ls_R_factor_gt 0.0220
_refine_ls_shift/su_max 0.000
_refine_ls_shift/su_mean 0.000
_refine_ls_structure_factor_coef Fsqd
_refine_ls_weighting_details 'calc w = 1/[\s^2^(Fo^2^)+(0.0210P)^2^+0.0000P] where P=(Fo^2^+2Fc^2^)/3'
_refine_ls_weighting_scheme calc
_refine_ls_wR_factor_gt 0.0471
_refine_ls_wR_factor_ref 0.0487
_reflns_number_gt 854
_reflns_number_total 965
_reflns_threshold_expression I>2\s(I)
_cod_data_source_file ku3040.cif
_cod_data_source_block I
_cod_original_cell_volume 996.1(4)
_cod_original_sg_symbol_H-M 'C 2/c'
_cod_database_code 2018068
_cod_database_fobs_code 2018068

loop_
_symmetry_equiv_pos_as_xyz
'x, y, z'
'-x, y, -z+1/2'
'x+1/2, y+1/2, z'
'-x+1/2, y+1/2, -z+1/2'
'-x, -y, -z'
'x, -y, z-1/2'
'-x+1/2, -y+1/2, -z'
'x+1/2, -y+1/2, z-1/2'

loop_
_atom_site_type_symbol
_atom_site_label
_atom_site_fract_x
_atom_site_fract_y
_atom_site_fract_z
_atom_site_U_iso_or_equiv
_atom_site_adp_type
_atom_site_calc_flag
_atom_site_refinement_flags
_atom_site_occupancy
_atom_site_disorder_assembly
_atom_site_disorder_group
O O1 0.2278(3) 0.1888(5) 0.8427(3) 0.0108(8) Uani d . 1 . .
O O2 0.2594(3) -0.1496(5) 0.8443(3) 0.0143(9) Uani d . 1 . .
O O3 0.1896(4) 0.0004(5) 0.9927(3) 0.0180(10) Uani d . 1 . .
O O4 0.4050(4) 0.0426(6) 0.6926(4) 0.0198(10) Uani d . 1 . .
O O5 0.5431(3) 0.2962(6) 0.6719(3) 0.0243(11) Uani d . 1 . .
O O6 0.0217(3) 0.1796(6) 0.6173(4) 0.0306(12) Uani d . 1 . .
H H6A -0.0397 0.1210 0.5848 0.037 Uiso d R 1 . .
H H6B -0.0124 0.2676 0.6461 0.037 Uiso d R 1 . .
S S1 0.27979(13) 0.02404(19) 0.92397(12) 0.0113(3) Uani d . 1 . .
S S2 0.5000 0.1727(3) 0.7500 0.0140(5) Uani d S 1 . .
Dy Dy1 0.20158(2) 0.01432(3) 0.67341(2) 0.00873(11) Uani d . 1 . .

loop_
_atom_site_aniso_label
_atom_site_aniso_U_11
_atom_site_aniso_U_22
_atom_site_aniso_U_33
_atom_site_aniso_U_12
_atom_site_aniso_U_13
_atom_site_aniso_U_23
O1 0.021(2) 0.0048(19) 0.007(2) -0.0006(16) 0.0034(17) 0.0023(16)
O2 0.022(2) 0.007(2) 0.014(2) 0.0034(16) 0.0043(18) -0.0018(16)
O3 0.024(2) 0.019(2) 0.012(2) 0.0028(17) 0.0058(19) 0.0024(18)
O4 0.012(2) 0.018(2) 0.027(3) -0.0047(17) 0.0002(19) -0.0048(19)
O5 0.016(2) 0.024(2) 0.032(3) -0.0060(18) 0.004(2) 0.009(2)
O6 0.008(2) 0.020(2) 0.059(4) 0.0014(17) -0.003(2) -0.005(2)
S1 0.0139(7) 0.0105(7) 0.0090(7) 0.0004(5) 0.0017(6) 0.0002(6)
S2 0.0083(10) 0.0090(10) 0.0251(13) 0.000 0.0047(9) 0.000
Dy1 0.01101(16) 0.00739(16) 0.00794(17) -0.00039(10) 0.00242(11) -0.00026(11)

loop_
_atom_type_symbol
_atom_type_description
_atom_type_scat_dispersion_real
_atom_type_scat_dispersion_imag
_atom_type_scat_source
Dy Dy -0.1892 4.4098 'International Tables Vol C Tables 4.2.6.8 and 6.1.1.4'
H H 0.0000 0.0000 'International Tables Vol C Tables 4.2.6.8 and 6.1.1.4'
O O 0.0106 0.0060 'International Tables Vol C Tables 4.2.6.8 and 6.1.1.4'
S S 0.1246 0.1234 'International Tables Vol C Tables 4.2.6.8 and 6.1.1.4'

loop_
_geom_angle_atom_site_label_1
_geom_angle_atom_site_label_2
_geom_angle_atom_site_label_3
_geom_angle_site_symmetry_1
_geom_angle_site_symmetry_3
_geom_angle
_geom_angle_publ_flag
S1 O1 Dy1 . 4_556 129.2(2) ?
S1 O1 Dy1 . . 101.43(17) ?
Dy1 O1 Dy1 4_556 . 110.77(14) ?
S1 O2 Dy1 . 4_546 143.3(2) ?
S1 O2 Dy1 . . 102.50(18) ?
Dy1 O2 Dy1 4_546 . 112.54(15) ?
S1 O3 Dy1 . 6_556 133.7(3) ?
S2 O4 Dy1 . . 137.2(3) ?
S2 O5 Dy1 . 3 137.2(2) ?
Dy1 O6 H6A . . 122.1 ?
Dy1 O6 H6B . . 132.8 ?
H6A O6 H6B . . 96.5 ?
O3 S1 O2 . . 105.9(2) ?
O3 S1 O1 . . 103.9(2) ?
O2 S1 O1 . . 97.4(2) ?
O3 S1 Dy1 . . 120.17(18) ?
O2 S1 Dy1 . . 48.77(15) ?
O1 S1 Dy1 . . 49.40(14) ?
O5 S2 O5 . 2_656 110.7(4) ?
O5 S2 O4 . . 109.6(2) ?
O5 S2 O4 2_656 . 110.0(2) ?
O5 S2 O4 . 2_656 110.0(2) ?
O5 S2 O4 2_656 2_656 109.6(2) ?
O4 S2 O4 . 2_656 106.9(3) ?
O3 Dy1 O2 6 4_556 85.14(13) ?
O3 Dy1 O4 6 . 86.83(16) ?
O2 Dy1 O4 4_556 . 73.52(13) ?
O3 Dy1 O6 6 . 82.02(16) ?
O2 Dy1 O6 4_556 . 71.81(14) ?
O4 Dy1 O6 . . 144.28(14) ?
O3 Dy1 O5 6 3_445 95.16(15) ?
O2 Dy1 O5 4_556 3_445 140.78(14) ?
O4 Dy1 O5 . 3_445 145.70(14) ?
O6 Dy1 O5 . 3_445 69.43(15) ?
O3 Dy1 O1 6 4_546 79.50(13) ?
O2 Dy1 O1 4_556 4_546 144.49(14) ?
O4 Dy1 O1 . 4_546 73.84(13) ?
O6 Dy1 O1 . 4_546 136.00(14) ?
O5 Dy1 O1 3_445 4_546 72.91(13) ?
O3 Dy1 O2 6 . 146.87(13) ?
O2 Dy1 O2 4_556 . 120.93(9) ?
O4 Dy1 O2 . . 82.32(14) ?
O6 Dy1 O2 . . 123.37(15) ?
O5 Dy1 O2 3_445 . 77.47(14) ?
O1 Dy1 O2 4_546 . 67.43(13) ?
O3 Dy1 O1 6 . 152.90(12) ?
O2 Dy1 O1 4_556 . 67.78(13) ?
O4 Dy1 O1 . . 86.56(14) ?
O6 Dy1 O1 . . 88.18(14) ?
O5 Dy1 O1 3_445 . 104.97(14) ?
O1 Dy1 O1 4_546 . 123.44(8) ?
O2 Dy1 O1 . . 57.52(12) ?
O3 Dy1 S1 6 . 166.78(12) ?
O2 Dy1 S1 4_556 . 93.36(10) ?
O4 Dy1 S1 . . 80.17(11) ?
O6 Dy1 S1 . . 110.02(12) ?
O5 Dy1 S1 3_445 . 94.28(11) ?
O1 Dy1 S1 4_546 . 94.49(9) ?
O2 Dy1 S1 . . 28.73(9) ?
O1 Dy1 S1 . . 29.17(8) ?
O3 Dy1 Dy1 6 4_556 118.99(9) ?
O2 Dy1 Dy1 4_556 4_556 34.24(9) ?
O4 Dy1 Dy1 . 4_556 72.80(10) ?
O6 Dy1 Dy1 . 4_556 83.22(10) ?
O5 Dy1 Dy1 3_445 4_556 132.74(11) ?
O1 Dy1 Dy1 4_546 4_556 140.39(9) ?
O2 Dy1 Dy1 . 4_556 87.44(9) ?
O1 Dy1 Dy1 . 4_556 34.28(8) ?
S1 Dy1 Dy1 . 4_556 59.25(3) ?
O3 Dy1 Dy1 6 4_546 114.16(9) ?
O2 Dy1 Dy1 4_556 4_546 147.20(9) ?
O4 Dy1 Dy1 . 4_546 81.05(10) ?
O6 Dy1 Dy1 . 4_546 134.35(11) ?
O5 Dy1 Dy1 3_445 4_546 66.88(10) ?
O1 Dy1 Dy1 4_546 4_546 34.94(9) ?
O2 Dy1 Dy1 . 4_546 33.22(9) ?
O1 Dy1 Dy1 . 4_546 90.68(8) ?
S1 Dy1 Dy1 . 4_546 61.63(3) ?

loop_
_geom_bond_atom_site_label_1
_geom_bond_atom_site_label_2
_geom_bond_site_symmetry_2
_geom_bond_distance
_geom_bond_publ_flag
O1 S1 . 1.559(4) ?
Dy1 O1 . 2.429(4) y
O2 S1 . 1.544(4) ?
Dy1 O2 . 2.415(4) y
O3 S1 . 1.526(5) ?
O4 S2 . 1.486(4) ?
Dy1 O4 . 2.353(4) y
O5 S2 . 1.477(4) ?
Dy1 O6 . 2.360(4) y
O6 H6A . 0.8479 ?
O6 H6B . 0.8477 ?
S1 Dy1 . 3.1352(16) ?
Dy1 O3 6 2.287(4) y
Dy1 O2 4_556 2.352(4) y
Dy1 O5 3_445 2.376(4) y
Dy1 O1 4_546 2.388(3) y

loop_
_geom_hbond_atom_site_label_D
_geom_hbond_atom_site_label_H
_geom_hbond_atom_site_label_A
_geom_hbond_site_symmetry_A
_geom_hbond_distance_DH
_geom_hbond_distance_HA
_geom_hbond_distance_DA
_geom_hbond_angle_DHA
O6 H6A O3 2_556 0.85 2.00 2.843(6) 176
O6 H6B O4 3_455 0.85 2.25 3.078(6) 167
